data_7029227
loop_
_publ_author_name
'Salassa, Giovanni'
'Ryan, James W.'
'Escudero-Ad\'an, Eduardo C'
'Kleij, Arjan W.'

_publ_section_title
;
 Spectroscopic properties of Zn(salphenazine) complexes and their
 application in small molecule organic solar cells.
;
_journal_issue 1
_journal_name_full 'Dalton transactions (Cambridge, England : 2003)'
_journal_page_first 210
_journal_page_last 221
_journal_paper_doi 10.1039/c3dt52034j
_journal_volume 43
_journal_year 2014
_chemical_formula_sum 'C40 H50 N4 O5 S3 Zn'
_chemical_formula_weight 828.39
_chemical_name_systematic
; 
 ? 
;
_space_group_IT_number 14
_symmetry_cell_setting monoclinic
_symmetry_space_group_name_Hall '-P 2ybc'
_symmetry_space_group_name_H-M 'P 1 21/c 1'
_atom_sites_solution_hydrogens geom
_atom_sites_solution_primary direct
_atom_sites_solution_secondary difmap
_audit_creation_method SHELXL-97
_cell_angle_alpha 90.00
_cell_angle_beta 94.076(2)
_cell_angle_gamma 90.00
_cell_formula_units_Z 4
_cell_length_a 16.9962(6)
_cell_length_b 13.2017(5)
_cell_length_c 18.0315(7)
_cell_measurement_reflns_used 6423
_cell_measurement_temperature 100(2)
_cell_measurement_theta_max 29.04
_cell_measurement_theta_min 2.22
_cell_volume 4035.7(3)
_computing_cell_refinement 'Bruker APEX2 v2009.1-0'
_computing_data_collection 'Bruker APEX2 v2009.1-0'
_computing_data_reduction 'Bruker SAINT V7.60A'
_computing_molecular_graphics 'Bruker SHELXTL'
_computing_publication_material 'Bruker SHELXTL'
_computing_structure_refinement 'SHELXS-97 (Sheldrick, 2008)'
_computing_structure_solution 'SHELXS-97 (Sheldrick, 2008)'
_diffrn_ambient_temperature 100(2)
_diffrn_detector_area_resol_mean 512
_diffrn_detector_type '4K CCD area detector APEX II'
_diffrn_measured_fraction_theta_full 0.966
_diffrn_measured_fraction_theta_max 0.966
_diffrn_measurement_device_type 'Kappa 4-axis goniometer bruker-nonius'
_diffrn_measurement_method
;
 Fullsphere data collection, phi and omega scans
;
_diffrn_measurement_specimen_support 'magnetic support whith 10 micron nylon fiber cryoloop'
_diffrn_radiation_monochromator 'Multilayer Montel 200 mirrors'
_diffrn_radiation_type MoK\a
_diffrn_radiation_wavelength 0.71073
_diffrn_reflns_av_R_equivalents 0.1023
_diffrn_reflns_av_sigmaI/netI 0.1166
_diffrn_reflns_limit_h_max 28
_diffrn_reflns_limit_h_min -26
_diffrn_reflns_limit_k_max 17
_diffrn_reflns_limit_k_min -21
_diffrn_reflns_limit_l_max 29
_diffrn_reflns_limit_l_min -30
_diffrn_reflns_number 73442
_diffrn_reflns_theta_full 36.36
_diffrn_reflns_theta_max 36.36
_diffrn_reflns_theta_min 1.20
_diffrn_source 'rotating anode X-ray tube'
_diffrn_source_current 70
_diffrn_source_power 50
_diffrn_source_size '3 mm x 0.3 mm fine focus'
_diffrn_source_type 'Bruker-Nonius FR 591'
_exptl_absorpt_coefficient_mu 0.812
_exptl_absorpt_correction_T_max 1.0
_exptl_absorpt_correction_T_min 0.75
_exptl_absorpt_correction_type empirical
_exptl_absorpt_process_details
; 
 SADABS Version 2008/1 Bruker-Nonius
 Blessing, Acta Cryst. (1995) A51 33-38
;
_exptl_crystal_colour red
_exptl_crystal_density_diffrn 1.363
_exptl_crystal_density_method 'not measured'
_exptl_crystal_description plate
_exptl_crystal_F_000 1744
_exptl_crystal_size_max 0.40
_exptl_crystal_size_mid 0.15
_exptl_crystal_size_min 0.02
_refine_diff_density_max 0.717
_refine_diff_density_min -0.708
_refine_diff_density_rms 0.107
_refine_ls_extinction_method none
_refine_ls_goodness_of_fit_ref 0.976
_refine_ls_hydrogen_treatment noref
_refine_ls_matrix_type full
_refine_ls_number_parameters 532
_refine_ls_number_reflns 18952
_refine_ls_number_restraints 54
_refine_ls_restrained_S_all 0.976
_refine_ls_R_factor_all 0.1324
_refine_ls_R_factor_gt 0.0551
_refine_ls_shift/su_max 0.000
_refine_ls_shift/su_mean 0.000
_refine_ls_structure_factor_coef Fsqd
_refine_ls_weighting_details 'calc w=1/[\s^2^(Fo^2^)+(0.0525P)^2^+0.0000P] where P=(Fo^2^+2Fc^2^)/3'
_refine_ls_weighting_scheme calc
_refine_ls_wR_factor_gt 0.1025
_refine_ls_wR_factor_ref 0.1309
_reflns_number_gt 10473
_reflns_number_total 18952
_reflns_threshold_expression >2sigma(I)
_cod_data_source_file c3dt52034j.txt
_cod_data_source_block awk671_0m
_cod_depositor_comments
;
The following automatic conversions were performed:
'_diffrn_measurement_specimen_suppport' tag replaced with
'_diffrn_measurement_specimen_support'.

Automatic conversion script
Id: cif_correct_tags 1440 2010-10-19 06:21:57Z saulius 

The following automatic conversions were performed:

'_symmetry_cell_setting' value 'Monoclinic' changed to 'monoclinic'
according to
/usr/data/users/saulius/automatic-downloads/current/RSC/lib/dictionaries/cif_core.dic
dictionary named 'cif_core.dic' version 2.4.2 from 2011-04-26.

Automatic conversion script
Id: cif_fix_values 2281 2013-09-26 08:29:07Z andrius 
;
_cod_original_sg_symbol_H-M P2(1)/c
_cod_database_code 7029227

loop_
_symmetry_equiv_pos_as_xyz
'x, y, z'
'-x, y+1/2, -z+1/2'
'-x, -y, -z'
'x, -y-1/2, z-1/2'

loop_
_atom_site_label
_atom_site_type_symbol
_atom_site_fract_x
_atom_site_fract_y
_atom_site_fract_z
_atom_site_U_iso_or_equiv
_atom_site_adp_type
_atom_site_occupancy
_atom_site_symmetry_multiplicity
_atom_site_calc_flag
_atom_site_refinement_flags
_atom_site_disorder_assembly
_atom_site_disorder_group
C1 C 0.23838(11) 0.58178(15) 0.04069(11) 0.0166(4) Uani 1 1 d . . .
C2 C 0.27349(12) 0.68134(15) 0.03810(11) 0.0194(4) Uani 1 1 d . . .
C3 C 0.24420(13) 0.74787(16) -0.01566(12) 0.0229(4) Uani 1 1 d . . .
H3 H 0.2681 0.8127 -0.0181 0.027 Uiso 1 1 calc R . .
C4 C 0.18095(13) 0.72499(16) -0.06692(12) 0.0252(5) Uani 1 1 d . . .
H4 H 0.1636 0.7729 -0.1038 0.030 Uiso 1 1 calc R . .
C5 C 0.14438(13) 0.63276(16) -0.06327(12) 0.0224(4) Uani 1 1 d . . .
H5 H 0.1001 0.6178 -0.0967 0.027 Uiso 1 1 calc R . .
C6 C 0.17179(11) 0.55972(15) -0.01035(11) 0.0172(4) Uani 1 1 d . . .
C7 C 0.12647(11) 0.46840(15) -0.00845(11) 0.0165(4) Uani 1 1 d . . .
H7 H 0.0813 0.4638 -0.0425 0.020 Uiso 1 1 calc R . .
C8 C 0.08818(10) 0.30814(14) 0.03412(10) 0.0140(3) Uani 1 1 d . . .
C9 C 0.04103(11) 0.27845(15) -0.02686(11) 0.0164(4) Uani 1 1 d . . .
H9 H 0.0436 0.3136 -0.0726 0.020 Uiso 1 1 calc R . .
C10 C -0.01175(11) 0.19526(15) -0.02199(11) 0.0161(4) Uani 1 1 d . . .
C11 C -0.01530(11) 0.14359(15) 0.04798(11) 0.0152(3) Uani 1 1 d . . .
C12 C 0.03595(11) 0.17417(15) 0.10944(11) 0.0163(4) Uani 1 1 d . . .
H12 H 0.0339 0.1402 0.1557 0.020 Uiso 1 1 calc R . .
C13 C 0.08820(10) 0.25159(14) 0.10312(10) 0.0136(3) Uani 1 1 d . . .
C14 C -0.10641(11) 0.08839(15) -0.07380(11) 0.0182(4) Uani 1 1 d . . .
C15 C -0.15482(12) 0.05309(17) -0.13651(12) 0.0227(4) Uani 1 1 d . . .
H15 H -0.1513 0.0838 -0.1838 0.027 Uiso 1 1 calc R . .
C16 C -0.20614(12) -0.02481(17) -0.12823(13) 0.0248(5) Uani 1 1 d . . .
H16 H -0.2386 -0.0473 -0.1701 0.030 Uiso 1 1 calc R . .
C17 C -0.21215(12) -0.07314(16) -0.05848(13) 0.0231(4) Uani 1 1 d . . .
H17 H -0.2486 -0.1270 -0.0541 0.028 Uiso 1 1 calc R . .
C18 C -0.16577(11) -0.04262(15) 0.00237(12) 0.0203(4) Uani 1 1 d . . .
H18 H -0.1698 -0.0755 0.0488 0.024 Uiso 1 1 calc R . .
C19 C -0.11127(11) 0.03862(15) -0.00371(11) 0.0175(4) Uani 1 1 d . . .
C20 C 0.15535(10) 0.23668(14) 0.22242(10) 0.0144(3) Uani 1 1 d . . .
H20 H 0.1225 0.1798 0.2294 0.017 Uiso 1 1 calc R . .
C21 C 0.21049(10) 0.26356(14) 0.28288(10) 0.0136(3) Uani 1 1 d . . .
C22 C 0.21155(11) 0.19875(15) 0.34572(11) 0.0162(4) Uani 1 1 d . . .
H22 H 0.1778 0.1413 0.3448 0.019 Uiso 1 1 calc R . .
C23 C 0.26055(12) 0.21789(16) 0.40770(11) 0.0190(4) Uani 1 1 d . . .
H23 H 0.2620 0.1735 0.4493 0.023 Uiso 1 1 calc R . .
C24 C 0.30880(11) 0.30475(15) 0.40858(11) 0.0177(4) Uani 1 1 d . . .
H24 H 0.3429 0.3171 0.4517 0.021 Uiso 1 1 calc R . .
C25 C 0.30948(11) 0.37280(14) 0.35067(10) 0.0150(4) Uani 1 1 d . . .
C26 C 0.25977(11) 0.35281(15) 0.28414(10) 0.0146(3) Uani 1 1 d . . .
C27 C 0.35891(12) 0.47103(16) 0.35698(11) 0.0192(4) Uani 1 1 d . . .
C28 C 0.40835(13) 0.47728(18) 0.43150(12) 0.0264(5) Uani 1 1 d . . .
H28A H 0.4368 0.5419 0.4346 0.040 Uiso 1 1 calc R . .
H28B H 0.4463 0.4213 0.4351 0.040 Uiso 1 1 calc R . .
H28C H 0.3735 0.4727 0.4724 0.040 Uiso 1 1 calc R . .
C29 C 0.30310(13) 0.56242(16) 0.35225(12) 0.0245(4) Uani 1 1 d . . .
H29A H 0.2717 0.5613 0.3045 0.037 Uiso 1 1 calc R . .
H29B H 0.3340 0.6251 0.3563 0.037 Uiso 1 1 calc R . .
H29C H 0.2679 0.5593 0.3929 0.037 Uiso 1 1 calc R . .
C30 C 0.41729(12) 0.47709(17) 0.29515(12) 0.0241(4) Uani 1 1 d . . .
H30A H 0.3879 0.4759 0.2464 0.036 Uiso 1 1 calc R . .
H30B H 0.4533 0.4191 0.2994 0.036 Uiso 1 1 calc R . .
H30C H 0.4477 0.5401 0.3005 0.036 Uiso 1 1 calc R . .
C31 C 0.33933(13) 0.71179(16) 0.09654(13) 0.0242(4) Uani 1 1 d . . .
C32 C 0.30808(15) 0.70634(19) 0.17434(13) 0.0313(5) Uani 1 1 d . . .
H32A H 0.2604 0.7478 0.1755 0.047 Uiso 1 1 calc R . .
H32B H 0.3484 0.7318 0.2112 0.047 Uiso 1 1 calc R . .
H32C H 0.2955 0.6359 0.1859 0.047 Uiso 1 1 calc R . .
C33 C 0.41153(13) 0.64188(19) 0.09391(15) 0.0323(5) Uani 1 1 d . . .
H33A H 0.3962 0.5721 0.1046 0.049 Uiso 1 1 calc R . .
H33B H 0.4528 0.6641 0.1311 0.049 Uiso 1 1 calc R . .
H33C H 0.4316 0.6449 0.0443 0.049 Uiso 1 1 calc R . .
C34 C 0.36817(15) 0.82068(18) 0.08507(15) 0.0348(6) Uani 1 1 d . . .
H34A H 0.3908 0.8258 0.0367 0.052 Uiso 1 1 calc R . .
H34B H 0.4085 0.8380 0.1246 0.052 Uiso 1 1 calc R . .
H34C H 0.3237 0.8676 0.0866 0.052 Uiso 1 1 calc R . .
C35 C 0.45992(12) 0.25084(19) 0.06643(13) 0.0277(5) Uani 1 1 d . . .
H35A H 0.4441 0.1799 0.0596 0.042 Uiso 1 1 calc R . .
H35B H 0.5152 0.2540 0.0858 0.042 Uiso 1 1 calc R . .
H35C H 0.4538 0.2861 0.0186 0.042 Uiso 1 1 calc R . .
C36 C 0.41650(13) 0.22229(17) 0.20540(13) 0.0260(5) Uani 1 1 d . . .
H36A H 0.3823 0.2390 0.2452 0.039 Uiso 1 1 calc R . .
H36B H 0.4718 0.2263 0.2246 0.039 Uiso 1 1 calc R . .
H36C H 0.4048 0.1535 0.1875 0.039 Uiso 1 1 calc R . .
N1 N 0.14099(9) 0.39094(12) 0.03526(9) 0.0139(3) Uani 1 1 d . . .
N2 N -0.05674(9) 0.16674(13) -0.08260(9) 0.0183(3) Uani 1 1 d . . .
N3 N -0.06515(9) 0.06624(13) 0.05636(9) 0.0172(3) Uani 1 1 d . . .
N4 N 0.14607(9) 0.28309(12) 0.15862(9) 0.0133(3) Uani 1 1 d . . .
O1 O 0.26702(8) 0.51679(11) 0.08939(8) 0.0213(3) Uani 1 1 d . . .
O2 O 0.25958(8) 0.41477(11) 0.22834(7) 0.0184(3) Uani 1 1 d . . .
O3 O 0.31527(8) 0.28760(11) 0.09803(8) 0.0194(3) Uani 1 1 d . . .
S1 S 0.39921(3) 0.30998(4) 0.13064(3) 0.01667(10) Uani 1 1 d . . .
Zn1 Zn 0.226890(12) 0.386910(17) 0.122682(12) 0.01314(5) Uani 1 1 d . . .
C1X C 0.04905(16) 0.4417(2) 0.27231(14) 0.0370(6) Uani 1 1 d . . .
H1X1 H 0.0412 0.4840 0.3158 0.056 Uiso 1 1 calc R . .
H1X2 H 0.1036 0.4171 0.2748 0.056 Uiso 1 1 calc R . .
H1X3 H 0.0129 0.3839 0.2716 0.056 Uiso 1 1 calc R . .
C2X C 0.10336(16) 0.6094(2) 0.20900(18) 0.0456(7) Uani 1 1 d . . .
H2X1 H 0.0974 0.6625 0.1710 0.068 Uiso 1 1 calc R . .
H2X2 H 0.1559 0.5789 0.2082 0.068 Uiso 1 1 calc R . .
H2X3 H 0.0971 0.6390 0.2581 0.068 Uiso 1 1 calc R . .
O1X O -0.04782(9) 0.56617(14) 0.19618(9) 0.0327(4) Uani 1 1 d . . .
S1X S 0.03003(3) 0.51445(5) 0.19013(3) 0.02799(13) Uani 1 1 d . . .
C1Y C 0.7092(2) 0.4319(5) 0.1921(3) 0.0371(13) Uani 0.765(10) 1 d PGDU A 1
H1Y1 H 0.7253 0.4005 0.2401 0.056 Uiso 0.765(10) 1 calc PR A 1
H1Y2 H 0.7377 0.4959 0.1874 0.056 Uiso 0.765(10) 1 calc PR A 1
H1Y3 H 0.7216 0.3861 0.1518 0.056 Uiso 0.765(10) 1 calc PR A 1
C2Y C 0.5990(2) 0.4993(3) 0.0931(3) 0.0456(13) Uani 0.765(10) 1 d PDU A 1
H2Y1 H 0.6241 0.4502 0.0615 0.068 Uiso 0.765(10) 1 calc PR A 1
H2Y2 H 0.6255 0.5650 0.0902 0.068 Uiso 0.765(10) 1 calc PR A 1
H2Y3 H 0.5432 0.5066 0.0759 0.068 Uiso 0.765(10) 1 calc PR A 1
O1Y O 0.5673(3) 0.3549(3) 0.1868(4) 0.0350(12) Uani 0.765(10) 1 d PDU A 1
S1Y S 0.60648(13) 0.45574(17) 0.18700(16) 0.0290(4) Uani 0.765(10) 1 d PDU A 1
C1Y' C 0.7128(5) 0.4125(12) 0.1759(8) 0.021(3) Uani 0.235(10) 1 d PDU A 2
H1Y4 H 0.7384 0.3576 0.2052 0.032 Uiso 0.235(10) 1 calc PR A 2
H1Y5 H 0.7453 0.4738 0.1811 0.032 Uiso 0.235(10) 1 calc PR A 2
H1Y6 H 0.7069 0.3926 0.1234 0.032 Uiso 0.235(10) 1 calc PR A 2
C2Y' C 0.5870(7) 0.5235(8) 0.1363(10) 0.045(4) Uani 0.235(10) 1 d PDU A 2
H2Y4 H 0.5790 0.4871 0.0890 0.068 Uiso 0.235(10) 1 calc PR A 2
H2Y5 H 0.6272 0.5760 0.1320 0.068 Uiso 0.235(10) 1 calc PR A 2
H2Y6 H 0.5373 0.5551 0.1483 0.068 Uiso 0.235(10) 1 calc PR A 2
O1Y' O 0.5716(9) 0.3428(9) 0.1951(11) 0.030(4) Uani 0.235(10) 1 d PDU A 2
S1Y' S 0.6188(4) 0.4369(6) 0.2082(5) 0.0293(11) Uani 0.235(10) 1 d PDU A 2

loop_
_atom_site_aniso_label
_atom_site_aniso_U_11
_atom_site_aniso_U_22
_atom_site_aniso_U_33
_atom_site_aniso_U_23
_atom_site_aniso_U_13
_atom_site_aniso_U_12
C1 0.0205(9) 0.0148(9) 0.0152(9) 0.0020(7) 0.0051(7) -0.0019(7)
C2 0.0232(10) 0.0154(9) 0.0204(10) 0.0005(7) 0.0073(8) -0.0024(7)
C3 0.0306(11) 0.0139(10) 0.0250(11) 0.0028(8) 0.0082(9) -0.0028(8)
C4 0.0345(12) 0.0174(10) 0.0239(11) 0.0082(8) 0.0039(9) 0.0039(8)
C5 0.0257(10) 0.0200(11) 0.0211(10) 0.0051(8) -0.0011(8) 0.0015(8)
C6 0.0209(9) 0.0141(9) 0.0169(9) 0.0025(7) 0.0030(7) -0.0002(7)
C7 0.0183(9) 0.0170(9) 0.0142(9) 0.0011(7) 0.0015(7) 0.0011(7)
C8 0.0136(8) 0.0149(9) 0.0135(8) 0.0006(7) 0.0005(6) 0.0001(6)
C9 0.0178(9) 0.0173(9) 0.0137(9) 0.0017(7) -0.0013(7) -0.0014(7)
C10 0.0152(8) 0.0170(9) 0.0160(9) -0.0018(7) 0.0000(7) -0.0002(7)
C11 0.0145(8) 0.0157(9) 0.0152(9) -0.0007(7) -0.0003(7) -0.0015(6)
C12 0.0160(8) 0.0187(10) 0.0140(9) 0.0010(7) 0.0000(7) -0.0034(7)
C13 0.0131(8) 0.0135(9) 0.0140(8) 0.0005(7) 0.0008(6) -0.0014(6)
C14 0.0150(9) 0.0189(10) 0.0201(10) -0.0029(7) -0.0024(7) -0.0015(7)
C15 0.0221(10) 0.0241(11) 0.0211(10) -0.0036(8) -0.0047(8) -0.0026(8)
C16 0.0220(10) 0.0252(11) 0.0263(11) -0.0086(9) -0.0052(8) -0.0024(8)
C17 0.0182(9) 0.0203(10) 0.0311(12) -0.0083(9) 0.0026(8) -0.0037(8)
C18 0.0165(9) 0.0179(10) 0.0267(11) -0.0035(8) 0.0038(8) -0.0030(7)
C19 0.0149(8) 0.0175(9) 0.0202(10) -0.0048(7) 0.0013(7) -0.0004(7)
C20 0.0140(8) 0.0138(9) 0.0156(9) -0.0005(7) 0.0019(6) -0.0021(6)
C21 0.0127(8) 0.0143(9) 0.0137(8) -0.0003(7) 0.0010(6) -0.0010(6)
C22 0.0169(9) 0.0155(9) 0.0164(9) 0.0007(7) 0.0011(7) -0.0017(7)
C23 0.0210(9) 0.0213(10) 0.0145(9) 0.0043(7) -0.0002(7) -0.0008(7)
C24 0.0166(9) 0.0215(10) 0.0147(9) -0.0011(7) -0.0008(7) -0.0009(7)
C25 0.0160(8) 0.0157(9) 0.0134(8) -0.0030(7) 0.0022(6) -0.0014(6)
C26 0.0156(8) 0.0148(9) 0.0136(8) -0.0013(7) 0.0025(7) -0.0005(6)
C27 0.0229(10) 0.0222(10) 0.0122(9) -0.0022(7) 0.0000(7) -0.0065(8)
C28 0.0316(12) 0.0267(12) 0.0201(10) -0.0029(9) -0.0037(9) -0.0117(9)
C29 0.0347(12) 0.0183(11) 0.0207(10) -0.0039(8) 0.0023(9) -0.0050(8)
C30 0.0227(10) 0.0283(12) 0.0217(11) -0.0033(9) 0.0035(8) -0.0106(8)
C31 0.0266(11) 0.0190(10) 0.0272(11) 0.0006(8) 0.0022(8) -0.0106(8)
C32 0.0387(13) 0.0307(13) 0.0240(11) -0.0021(9) -0.0015(10) -0.0122(10)
C33 0.0260(12) 0.0295(13) 0.0415(15) 0.0042(11) 0.0025(10) -0.0080(9)
C34 0.0393(14) 0.0227(12) 0.0423(15) 0.0019(10) 0.0018(11) -0.0144(10)
C35 0.0181(10) 0.0397(14) 0.0256(11) -0.0084(10) 0.0037(8) 0.0004(9)
C36 0.0243(11) 0.0247(11) 0.0288(12) 0.0058(9) 0.0010(9) 0.0056(8)
N1 0.0143(7) 0.0137(7) 0.0138(7) 0.0003(6) 0.0009(5) -0.0012(6)
N2 0.0182(8) 0.0189(9) 0.0171(8) -0.0001(6) -0.0027(6) -0.0024(6)
N3 0.0150(7) 0.0169(8) 0.0195(8) -0.0017(6) -0.0004(6) -0.0029(6)
N4 0.0129(7) 0.0147(8) 0.0120(7) -0.0002(6) -0.0005(5) -0.0021(5)
O1 0.0244(7) 0.0173(7) 0.0213(7) 0.0062(6) -0.0044(6) -0.0060(6)
O2 0.0249(7) 0.0173(7) 0.0128(6) 0.0016(5) -0.0009(5) -0.0071(5)
O3 0.0147(6) 0.0193(7) 0.0236(8) -0.0045(6) -0.0020(5) -0.0009(5)
S1 0.0152(2) 0.0158(2) 0.0187(2) -0.00197(18) -0.00099(17) -0.00081(17)
Zn1 0.01432(10) 0.01285(10) 0.01211(10) 0.00130(8) 0.00000(7) -0.00213(8)
C1X 0.0450(15) 0.0394(15) 0.0266(13) -0.0029(11) 0.0012(11) 0.0211(12)
C2X 0.0305(13) 0.0512(18) 0.0542(19) 0.0056(15) -0.0031(12) -0.0002(12)
O1X 0.0240(8) 0.0426(11) 0.0307(9) -0.0009(8) -0.0021(7) 0.0132(7)
S1X 0.0238(3) 0.0410(4) 0.0188(3) -0.0053(2) -0.0006(2) 0.0111(2)
C1Y 0.0292(19) 0.041(3) 0.040(3) 0.006(2) -0.0072(15) -0.0088(15)
C2Y 0.039(2) 0.048(2) 0.048(3) 0.0131(19) -0.0124(17) -0.0009(16)
O1Y 0.0224(17) 0.0375(19) 0.044(2) 0.0023(16) -0.0076(14) -0.0084(14)
S1Y 0.0262(6) 0.0294(7) 0.0318(9) -0.0098(6) 0.0050(6) -0.0002(5)
C1Y' 0.016(4) 0.027(5) 0.022(5) 0.000(4) 0.004(3) -0.001(3)
C2Y' 0.042(5) 0.041(5) 0.052(6) 0.006(4) -0.004(4) 0.003(4)
O1Y' 0.026(5) 0.031(5) 0.033(5) 0.005(4) -0.001(4) -0.003(3)
S1Y' 0.0206(17) 0.035(2) 0.032(2) -0.0055(18) 0.0011(16) 0.0018(13)

loop_
_atom_type_symbol
_atom_type_description
_atom_type_scat_dispersion_real
_atom_type_scat_dispersion_imag
_atom_type_scat_source
C C 0.0033 0.0016 'International Tables Vol C Tables 4.2.6.8 and 6.1.1.4'
H H 0.0000 0.0000 'International Tables Vol C Tables 4.2.6.8 and 6.1.1.4'
N N 0.0061 0.0033 'International Tables Vol C Tables 4.2.6.8 and 6.1.1.4'
O O 0.0106 0.0060 'International Tables Vol C Tables 4.2.6.8 and 6.1.1.4'
S S 0.1246 0.1234 'International Tables Vol C Tables 4.2.6.8 and 6.1.1.4'
Zn Zn 0.2839 1.4301 'International Tables Vol C Tables 4.2.6.8 and 6.1.1.4'

loop_
_geom_angle_atom_site_label_1
_geom_angle_atom_site_label_2
_geom_angle_atom_site_label_3
_geom_angle
O1 C1 C6 122.68(17)
O1 C1 C2 119.16(18)
C6 C1 C2 118.15(18)
C3 C2 C1 118.30(19)
C3 C2 C31 121.76(19)
C1 C2 C31 119.89(18)
C2 C3 C4 123.4(2)
C5 C4 C3 119.3(2)
C4 C5 C6 120.7(2)
C5 C6 C7 116.02(18)
C5 C6 C1 120.09(18)
C7 C6 C1 123.76(17)
N1 C7 C6 126.55(18)
C9 C8 N1 124.55(17)
C9 C8 C13 120.34(17)
N1 C8 C13 115.08(16)
C8 C9 C10 120.37(18)
N2 C10 C9 119.39(18)
N2 C10 C11 121.59(17)
C9 C10 C11 119.03(17)
N3 C11 C12 119.07(17)
N3 C11 C10 121.70(17)
C12 C11 C10 119.23(17)
C13 C12 C11 121.01(18)
C12 C13 N4 125.81(17)
C12 C13 C8 119.78(17)
N4 C13 C8 114.40(16)
N2 C14 C15 119.09(19)
N2 C14 C19 122.04(18)
C15 C14 C19 118.86(18)
C16 C15 C14 119.8(2)
C15 C16 C17 121.5(2)
C18 C17 C16 120.3(2)
C17 C18 C19 120.1(2)
N3 C19 C18 119.18(19)
N3 C19 C14 121.38(18)
C18 C19 C14 119.43(18)
N4 C20 C21 125.99(17)
C22 C21 C20 115.43(17)
C22 C21 C26 120.31(17)
C20 C21 C26 124.18(17)
C23 C22 C21 120.87(18)
C22 C23 C24 118.63(18)
C25 C24 C23 123.93(18)
C24 C25 C26 118.37(17)
C24 C25 C27 121.68(17)
C26 C25 C27 119.89(17)
O2 C26 C25 119.95(17)
O2 C26 C21 122.20(17)
C25 C26 C21 117.85(17)
C29 C27 C28 107.71(17)
C29 C27 C25 108.98(16)
C28 C27 C25 111.74(17)
C29 C27 C30 110.20(17)
C28 C27 C30 106.79(17)
C25 C27 C30 111.34(16)
C2 C31 C32 109.39(17)
C2 C31 C34 112.11(19)
C32 C31 C34 107.51(19)
C2 C31 C33 111.45(19)
C32 C31 C33 109.2(2)
C34 C31 C33 107.09(18)
C7 N1 C8 120.33(16)
C7 N1 Zn1 124.95(13)
C8 N1 Zn1 113.81(12)
C10 N2 C14 116.33(17)
C19 N3 C11 116.94(17)
C20 N4 C13 121.37(16)
C20 N4 Zn1 123.01(13)
C13 N4 Zn1 114.54(12)
C1 O1 Zn1 131.71(13)
C26 O2 Zn1 127.90(13)
S1 O3 Zn1 117.80(8)
O3 S1 C35 103.43(9)
O3 S1 C36 105.27(10)
C35 S1 C36 97.73(11)
O1 Zn1 O2 93.00(6)
O1 Zn1 O3 102.45(6)
O2 Zn1 O3 99.57(6)
O1 Zn1 N1 89.21(6)
O2 Zn1 N1 149.48(6)
O3 Zn1 N1 109.66(6)
O1 Zn1 N4 158.04(6)
O2 Zn1 N4 88.22(6)
O3 Zn1 N4 98.95(6)
N1 Zn1 N4 78.95(6)
O1X S1X C1X 107.15(11)
O1X S1X C2X 105.92(12)
C1X S1X C2X 97.91(14)
O1Y S1Y C1Y 106.3(2)
O1Y S1Y C2Y 106.5(3)
C1Y S1Y C2Y 96.3(2)
O1Y' S1Y' C1Y' 106.6(6)
O1Y' S1Y' C2Y' 106.7(5)
C1Y' S1Y' C2Y' 96.4(4)

loop_
_geom_bond_atom_site_label_1
_geom_bond_atom_site_label_2
_geom_bond_distance
C1 O1 1.297(2)
C1 C6 1.437(3)
C1 C2 1.446(3)
C2 C3 1.375(3)
C2 C31 1.535(3)
C3 C4 1.400(3)
C4 C5 1.371(3)
C5 C6 1.412(3)
C6 C7 1.432(3)
C7 N1 1.304(2)
C8 C9 1.371(3)
C8 N1 1.414(2)
C8 C13 1.451(3)
C9 C10 1.425(3)
C10 N2 1.342(2)
C10 C11 1.439(3)
C11 N3 1.342(2)
C11 C12 1.419(3)
C12 C13 1.364(3)
C13 N4 1.415(2)
C14 N2 1.352(3)
C14 C15 1.428(3)
C14 C19 1.432(3)
C15 C16 1.364(3)
C16 C17 1.420(3)
C17 C18 1.365(3)
C18 C19 1.426(3)
C19 N3 1.342(3)
C20 N4 1.303(2)
C20 C21 1.431(3)
C21 C22 1.419(3)
C21 C26 1.445(3)
C22 C23 1.369(3)
C23 C24 1.409(3)
C24 C25 1.378(3)
C25 C26 1.442(3)
C25 C27 1.545(3)
C26 O2 1.297(2)
C27 C29 1.533(3)
C27 C28 1.536(3)
C27 C30 1.546(3)
C31 C32 1.537(3)
C31 C34 1.538(3)
C31 C33 1.539(3)
C35 S1 1.785(2)
C36 S1 1.785(2)
N1 Zn1 2.0717(16)
N4 Zn1 2.0765(15)
O1 Zn1 1.9554(14)
O2 Zn1 1.9807(14)
O3 S1 1.5328(14)
O3 Zn1 2.0658(14)
C1X S1X 1.776(3)
C2X S1X 1.783(3)
O1X S1X 1.4997(16)
C1Y S1Y 1.770(3)
C2Y S1Y 1.785(4)
O1Y S1Y 1.489(3)
C1Y' S1Y' 1.769(5)
C2Y' S1Y' 1.785(6)
O1Y' S1Y' 1.488(5)

loop_
_geom_torsion_atom_site_label_1
_geom_torsion_atom_site_label_2
_geom_torsion_atom_site_label_3
_geom_torsion_atom_site_label_4
_geom_torsion
O1 C1 C2 C3 177.65(18)
C6 C1 C2 C3 -3.5(3)
O1 C1 C2 C31 -4.9(3)
C6 C1 C2 C31 173.95(18)
C1 C2 C3 C4 1.5(3)
C31 C2 C3 C4 -175.9(2)
C2 C3 C4 C5 1.5(3)
C3 C4 C5 C6 -2.4(3)
C4 C5 C6 C7 176.42(19)
C4 C5 C6 C1 0.3(3)
O1 C1 C6 C5 -178.56(19)
C2 C1 C6 C5 2.6(3)
O1 C1 C6 C7 5.7(3)
C2 C1 C6 C7 -173.13(18)
C5 C6 C7 N1 179.53(19)
C1 C6 C7 N1 -4.5(3)
N1 C8 C9 C10 -178.51(17)
C13 C8 C9 C10 3.6(3)
C8 C9 C10 N2 -179.25(18)
C8 C9 C10 C11 0.6(3)
N2 C10 C11 N3 -1.7(3)
C9 C10 C11 N3 178.45(17)
N2 C10 C11 C12 177.36(18)
C9 C10 C11 C12 -2.5(3)
N3 C11 C12 C13 179.19(18)
C10 C11 C12 C13 0.1(3)
C11 C12 C13 N4 -174.69(18)
C11 C12 C13 C8 4.0(3)
C9 C8 C13 C12 -6.0(3)
N1 C8 C13 C12 175.93(16)
C9 C8 C13 N4 172.92(17)
N1 C8 C13 N4 -5.2(2)
N2 C14 C15 C16 -178.94(19)
C19 C14 C15 C16 1.9(3)
C14 C15 C16 C17 -0.8(3)
C15 C16 C17 C18 -0.4(3)
C16 C17 C18 C19 0.4(3)
C17 C18 C19 N3 -178.75(19)
C17 C18 C19 C14 0.7(3)
N2 C14 C19 N3 -1.5(3)
C15 C14 C19 N3 177.57(18)
N2 C14 C19 C18 179.00(18)
C15 C14 C19 C18 -1.9(3)
N4 C20 C21 C22 -177.62(18)
N4 C20 C21 C26 5.7(3)
C20 C21 C22 C23 -178.54(18)
C26 C21 C22 C23 -1.8(3)
C21 C22 C23 C24 1.4(3)
C22 C23 C24 C25 0.5(3)
C23 C24 C25 C26 -2.0(3)
C23 C24 C25 C27 175.28(18)
C24 C25 C26 O2 -179.33(17)
C27 C25 C26 O2 3.4(3)
C24 C25 C26 C21 1.5(3)
C27 C25 C26 C21 -175.74(16)
C22 C21 C26 O2 -178.88(17)
C20 C21 C26 O2 -2.4(3)
C22 C21 C26 C25 0.2(3)
C20 C21 C26 C25 176.72(17)
C24 C25 C27 C29 -115.4(2)
C26 C25 C27 C29 61.8(2)
C24 C25 C27 C28 3.5(3)
C26 C25 C27 C28 -179.33(17)
C24 C25 C27 C30 122.8(2)
C26 C25 C27 C30 -60.0(2)
C3 C2 C31 C32 117.3(2)
C1 C2 C31 C32 -60.1(2)
C3 C2 C31 C34 -1.9(3)
C1 C2 C31 C34 -179.25(19)
C3 C2 C31 C33 -121.9(2)
C1 C2 C31 C33 60.7(2)
C6 C7 N1 C8 176.06(18)
C6 C7 N1 Zn1 7.7(3)
C9 C8 N1 C7 29.0(3)
C13 C8 N1 C7 -152.96(17)
C9 C8 N1 Zn1 -161.39(15)
C13 C8 N1 Zn1 16.64(19)
C9 C10 N2 C14 -178.94(17)
C11 C10 N2 C14 1.2(3)
C15 C14 N2 C10 -178.80(18)
C19 C14 N2 C10 0.3(3)
C18 C19 N3 C11 -179.48(17)
C14 C19 N3 C11 1.1(3)
C12 C11 N3 C19 -178.61(18)
C10 C11 N3 C19 0.5(3)
C21 C20 N4 C13 -178.40(17)
C21 C20 N4 Zn1 14.2(3)
C12 C13 N4 C20 1.7(3)
C8 C13 N4 C20 -177.14(17)
C12 C13 N4 Zn1 170.08(15)
C8 C13 N4 Zn1 -8.7(2)
C6 C1 O1 Zn1 -11.2(3)
C2 C1 O1 Zn1 167.62(13)
C25 C26 O2 Zn1 158.34(13)
C21 C26 O2 Zn1 -22.6(3)
Zn1 O3 S1 C35 -153.76(11)
Zn1 O3 S1 C36 104.20(11)
C1 O1 Zn1 O2 -138.63(18)
C1 O1 Zn1 O3 120.88(18)
C1 O1 Zn1 N1 10.91(18)
C1 O1 Zn1 N4 -45.9(3)
C26 O2 Zn1 O1 -170.70(16)
C26 O2 Zn1 O3 -67.53(16)
C26 O2 Zn1 N1 95.76(19)
C26 O2 Zn1 N4 31.24(16)
S1 O3 Zn1 O1 55.66(10)
S1 O3 Zn1 O2 -39.60(10)
S1 O3 Zn1 N1 149.32(9)
S1 O3 Zn1 N4 -129.29(9)
C7 N1 Zn1 O1 -8.65(15)
C8 N1 Zn1 O1 -177.69(13)
C7 N1 Zn1 O2 85.92(18)
C8 N1 Zn1 O2 -83.12(17)
C7 N1 Zn1 O3 -111.60(15)
C8 N1 Zn1 O3 79.36(13)
C7 N1 Zn1 N4 152.75(16)
C8 N1 Zn1 N4 -16.29(12)
C20 N4 Zn1 O1 -119.67(19)
C13 N4 Zn1 O1 72.1(2)
C20 N4 Zn1 O2 -26.06(15)
C13 N4 Zn1 O2 165.72(13)
C20 N4 Zn1 O3 73.35(15)
C13 N4 Zn1 O3 -94.87(13)
C20 N4 Zn1 N1 -178.21(16)
C13 N4 Zn1 N1 13.57(12)
